data_4124319
loop_
_publ_author_name
'Brewer, C.T.'
'Grimes, R.N.'

_publ_section_title
;
 Metal-induced oxidative fusion of boranes. Synthesis of B12 H16, the
 first neutral dodecaborane
;
_journal_name_full 'Journal of the American Chemical Society'
_journal_page_first 2722
_journal_page_last 2723
_journal_volume 106
_journal_year 1984
_chemical_formula_sum 'B12 H16'
_space_group_IT_number 33
_symmetry_space_group_name_Hall 'P 2c -2n'
_symmetry_space_group_name_H-M 'P n a 21'
_cell_angle_alpha 90
_cell_angle_beta 90
_cell_angle_gamma 90
_cell_formula_units_Z 4
_cell_length_a 10.686
_cell_length_b 8.686
_cell_length_c 11.351
_cell_volume 1053.584
_citation_journal_id_ASTM JACSAT
_cod_data_source_file Brewer_JACSAT_1984_1114.cif
_cod_data_source_block H16B12
_cod_original_formula_sum 'H16 B12'
_cod_database_code 4124319

loop_
_symmetry_equiv_pos_as_xyz
x,y,z
-x,-y,z+1/2
-x+1/2,y+1/2,z+1/2
x+1/2,-y+1/2,z

loop_
_atom_site_label
_atom_site_type_symbol
_atom_site_fract_x
_atom_site_fract_y
_atom_site_fract_z
_atom_site_occupancy
_atom_site_U_iso_or_equiv
B12 B+1 -0.1117 0.0923 0.8388 1 0.0
H2 H-1 0.338 0.336 0.756 1 0.0
H15 H-1 -0.123 0.359 0.872 1 0.0
H4 H-1 0.014 0.38 0.441 1 0.0
B9 B+1 -0.0795 0.2472 0.9284 1 0.0
H12 H-1 0.225 0.163 0.713 1 0.0
B6 B+1 0.0709 0.3301 0.5174 1 0.0
B7 B+1 0.0069 0.0679 0.7282 1 0.0
H6 H-1 0.098 0.075 0.94 1 0.0
B4 B+1 0.2547 0.3039 0.6939 1 0.0
B3 B+1 0.1221 0.202 0.7399 1 0.0
B8 B+1 0.0506 0.1395 0.8732 1 0.0
H9 H-1 -0.212 0.112 0.632 1 0.0
H14 H-1 0.031 0.272 0.907 1 0.0
H8 H-1 -0.283 0.286 0.835 1 0.0
B5 B+1 0.2173 0.3807 0.5569 1 0.0
H5 H-1 0.024 -0.054 0.702 1 0.0
H16 H-1 -0.163 0.295 0.72 1 0.0
H10 H-1 -0.16 -0.002 0.87 1 0.0
H11 H-1 0.049 0.18 0.535 1 0.0
B1 B+1 0.1021 0.3797 0.6688 1 0.0
H13 H-1 0.274 0.295 0.592 1 0.0
H7 H-1 -0.103 0.264 0.019 1 0.0
B2 B+1 0.0122 0.2179 0.6313 1 0.0
B10 B+1 -0.1917 0.263 0.8189 1 0.0
H1 H-1 0.064 0.49 0.713 1 0.0
H3 H-1 0.266 0.473 0.519 1 0.0
B11 B+1 -0.1369 0.1638 0.6894 1 0.0
